data_4089327
loop_
_publ_author_name
'Ruiz, Jos\'e'
'Rodr\'iguez, Venancio'
'Cutillas, Natalia'
'L\'opez, Gregorio'
'P\'erez, Jos\'e'

_publ_section_title
;
 Acetimine and 2-Methyl-2-amino-4-iminopentane Complexes of Palladium(II)
;
_journal_issue 23
_journal_name_full Organometallics
_journal_page_first 4912
_journal_paper_doi 10.1021/om020434y
_journal_volume 21
_journal_year 2002
_chemical_formula_sum 'C15 H26 Cl N3 O4 Pd'
_chemical_formula_weight 454.24
_space_group_IT_number 2
_space_group_name_Hall '-P 1'
_space_group_name_H-M_alt 'P -1'
_symmetry_cell_setting triclinic
_symmetry_space_group_name_H-M 'P -1'
_atom_sites_solution_hydrogens geom
_atom_sites_solution_primary Patterson
_atom_sites_solution_secondary difmap
_audit_creation_method SHELXL-97
_cell_angle_alpha 81.11
_cell_angle_beta 73.440(10)
_cell_angle_gamma 66.150(10)
_cell_formula_units_Z 2
_cell_length_a 9.0790(10)
_cell_length_b 9.5500(10)
_cell_length_c 12.5460(10)
_cell_measurement_reflns_used 58
_cell_measurement_temperature 173(2)
_cell_measurement_theta_max 12.399
_cell_measurement_theta_min 5.091
_cell_volume 952.68(18)
_computing_structure_refinement 'SHELXL-97 (Sheldrick, 1997)'
_computing_structure_solution 'SHELXS-97 (Sheldrick, 1990)'
_diffrn_ambient_temperature 173(2)
_diffrn_measured_fraction_theta_full 0.000
_diffrn_measured_fraction_theta_max 0.998
_diffrn_radiation_monochromator graphite
_diffrn_radiation_source 'fine-focus sealed tube'
_diffrn_radiation_type MoK\a
_diffrn_radiation_wavelength 0.71073
_diffrn_reflns_av_R_equivalents 0.0163
_diffrn_reflns_av_sigmaI/netI 0.0214
_diffrn_reflns_limit_h_max 10
_diffrn_reflns_limit_h_min -9
_diffrn_reflns_limit_k_max 11
_diffrn_reflns_limit_k_min -10
_diffrn_reflns_limit_l_max 14
_diffrn_reflns_limit_l_min -14
_diffrn_reflns_number 6597
_diffrn_reflns_theta_full 0.50
_diffrn_reflns_theta_max 25.00
_diffrn_reflns_theta_min 3.38
_exptl_absorpt_coefficient_mu 1.137
_exptl_absorpt_correction_type none
_exptl_crystal_colour colourless
_exptl_crystal_density_diffrn 1.583
_exptl_crystal_density_method 'not measured'
_exptl_crystal_description prism
_exptl_crystal_F_000 464
_exptl_crystal_size_max 0.40
_exptl_crystal_size_mid 0.20
_exptl_crystal_size_min 0.20
_refine_diff_density_max 0.968
_refine_diff_density_min -0.638
_refine_diff_density_rms 0.074
_refine_ls_extinction_method none
_refine_ls_goodness_of_fit_ref 1.061
_refine_ls_hydrogen_treatment mixed
_refine_ls_matrix_type full
_refine_ls_number_parameters 217
_refine_ls_number_reflns 3345
_refine_ls_number_restraints 0
_refine_ls_restrained_S_all 1.061
_refine_ls_R_factor_all 0.0301
_refine_ls_R_factor_gt 0.0259
_refine_ls_shift/su_max 0.002
_refine_ls_shift/su_mean 0.000
_refine_ls_structure_factor_coef Fsqd
_refine_ls_weighting_details 'calc w=1/[\s^2^(Fo^2^)+(0.0395P)^2^+0.6767P] where P=(Fo^2^+2Fc^2^)/3'
_refine_ls_weighting_scheme calc
_refine_ls_wR_factor_gt 0.0658
_refine_ls_wR_factor_ref 0.0677
_reflns_number_gt 3060
_reflns_number_total 3345
_reflns_threshold_expression >2sigma(I)
_cod_data_source_file om020434y.cif
_cod_data_source_block compound6
_cod_original_cell_volume 952.68(16)
_cod_original_sg_symbol_H-M P-1
_cod_database_code 4089327

loop_
_symmetry_equiv_pos_as_xyz
'x, y, z'
'-x, -y, -z'

loop_
_atom_site_label
_atom_site_type_symbol
_atom_site_fract_x
_atom_site_fract_y
_atom_site_fract_z
_atom_site_U_iso_or_equiv
_atom_site_adp_type
_atom_site_occupancy
_atom_site_symmetry_multiplicity
_atom_site_calc_flag
_atom_site_refinement_flags
Pd1 Pd 0.55775(2) 0.73146(2) 0.842053(17) 0.02288(8) Uani 1 1 d .
Cl1 Cl 0.04530(9) 0.21028(8) 0.65524(6) 0.03472(17) Uani 1 1 d .
N3 N 0.7944(3) 0.6759(3) 0.75093(19) 0.0293(5) Uani 1 1 d .
H3 H 0.8515 0.5779 0.7391 0.035 Uiso 1 1 calc R
N1 N 0.3229(3) 0.7877(3) 0.9500(2) 0.0267(5) Uani 1 1 d .
N2 N 0.4645(3) 0.8019(3) 0.6955(2) 0.0320(5) Uani 1 1 d .
H2 H 0.3831 0.8927 0.6994 0.038 Uiso 1 1 calc R
C1 C 0.6297(3) 0.6883(3) 0.9833(2) 0.0245(6) Uani 1 1 d .
C2 C 0.7838(4) 0.6678(3) 0.9989(2) 0.0276(6) Uani 1 1 d .
H2 H 0.8732 0.6638 0.9359 0.033 Uiso 1 1 calc R
O4 O -0.1032(4) 0.2188(4) 0.6321(3) 0.0644(8) Uani 1 1 d .
C4 C 0.6787(4) 0.6611(4) 1.1978(3) 0.0367(7) Uani 1 1 d .
H4 H 0.6950 0.6537 1.2703 0.044 Uiso 1 1 calc R
C3 C 0.8081(4) 0.6532(3) 1.1049(3) 0.0343(7) Uani 1 1 d .
H3 H 0.9141 0.6376 1.1139 0.041 Uiso 1 1 calc R
C8 C 0.2566(4) 0.9547(3) 0.9676(3) 0.0333(7) Uani 1 1 d .
H8A H 0.2440 1.0122 0.8968 0.050 Uiso 1 1 calc R
H8B H 0.3339 0.9777 0.9961 0.050 Uiso 1 1 calc R
H8C H 0.1483 0.9841 1.0216 0.050 Uiso 1 1 calc R
O3 O 0.1029(4) 0.0840(3) 0.7277(3) 0.0710(8) Uani 1 1 d .
C6 C 0.5023(3) 0.6911(3) 1.0787(2) 0.0274(6) Uani 1 1 d .
C5 C 0.5253(4) 0.6800(3) 1.1844(3) 0.0347(7) Uani 1 1 d .
H5 H 0.4362 0.6854 1.2478 0.042 Uiso 1 1 calc R
C9 C 0.2023(4) 0.7527(4) 0.9112(3) 0.0362(7) Uani 1 1 d .
H9A H 0.2451 0.6426 0.8999 0.054 Uiso 1 1 calc R
H9B H 0.1861 0.8101 0.8408 0.054 Uiso 1 1 calc R
H9C H 0.0959 0.7822 0.9672 0.054 Uiso 1 1 calc R
O1 O 0.0053(5) 0.3468(4) 0.7057(4) 0.1016(14) Uani 1 1 d .
C7 C 0.3433(4) 0.7016(3) 1.0584(2) 0.0307(6) Uani 1 1 d .
H7A H 0.3458 0.5974 1.0561 0.037 Uiso 1 1 calc R
H7B H 0.2485 0.7552 1.1195 0.037 Uiso 1 1 calc R
O2 O 0.1665(4) 0.2017(5) 0.5544(3) 0.0929(12) Uani 1 1 d .
C10 C 0.5035(4) 0.7384(3) 0.6042(3) 0.0332(7) Uani 1 1 d .
C11 C 0.4319(5) 0.8182(4) 0.5073(3) 0.0447(8) Uani 1 1 d .
H11A H 0.3520 0.9219 0.5271 0.067 Uiso 1 1 calc R
H11B H 0.3754 0.7607 0.4883 0.067 Uiso 1 1 calc R
H11C H 0.5214 0.8242 0.4433 0.067 Uiso 1 1 calc R
C13 C 0.8720(4) 0.7646(4) 0.7083(2) 0.0343(7) Uani 1 1 d .
C12 C 0.6288(5) 0.5777(4) 0.5885(3) 0.0470(8) Uani 1 1 d .
H12A H 0.6666 0.5374 0.6568 0.071 Uiso 1 1 calc R
H12B H 0.7238 0.5771 0.5268 0.071 Uiso 1 1 calc R
H12C H 0.5779 0.5135 0.5716 0.071 Uiso 1 1 calc R
C15 C 1.0506(4) 0.7048(5) 0.6477(3) 0.0517(10) Uani 1 1 d .
H15A H 1.0922 0.5930 0.6458 0.078 Uiso 1 1 calc R
H15B H 1.1144 0.7328 0.6860 0.078 Uiso 1 1 calc R
H15C H 1.0629 0.7494 0.5715 0.078 Uiso 1 1 calc R
C14 C 0.7849(5) 0.9328(4) 0.7198(4) 0.0566(10) Uani 1 1 d .
H14A H 0.6689 0.9563 0.7608 0.085 Uiso 1 1 calc R
H14B H 0.7888 0.9843 0.6457 0.085 Uiso 1 1 calc R
H14C H 0.8396 0.9688 0.7604 0.085 Uiso 1 1 calc R

loop_
_atom_site_aniso_label
_atom_site_aniso_U_11
_atom_site_aniso_U_22
_atom_site_aniso_U_33
_atom_site_aniso_U_23
_atom_site_aniso_U_13
_atom_site_aniso_U_12
Pd1 0.02056(12) 0.01740(12) 0.02869(13) -0.00340(8) -0.00469(8) -0.00529(8)
Cl1 0.0322(4) 0.0320(4) 0.0397(4) -0.0060(3) -0.0076(3) -0.0112(3)
N3 0.0276(12) 0.0285(13) 0.0292(12) -0.0041(10) -0.0056(10) -0.0082(10)
N1 0.0217(11) 0.0189(11) 0.0373(13) -0.0035(9) -0.0070(10) -0.0048(9)
N2 0.0284(13) 0.0288(13) 0.0353(14) -0.0031(11) -0.0096(11) -0.0055(10)
C1 0.0261(14) 0.0156(12) 0.0295(14) -0.0026(10) -0.0064(11) -0.0054(11)
C2 0.0258(14) 0.0228(14) 0.0327(15) -0.0038(11) -0.0042(12) -0.0087(11)
O4 0.0616(18) 0.076(2) 0.0735(19) 0.0217(15) -0.0313(15) -0.0429(16)
C4 0.0430(18) 0.0312(16) 0.0314(16) -0.0034(12) -0.0120(14) -0.0071(14)
C3 0.0319(16) 0.0262(15) 0.0460(18) -0.0033(13) -0.0158(14) -0.0075(13)
C8 0.0283(15) 0.0191(14) 0.0458(18) -0.0073(12) -0.0072(13) -0.0016(12)
O3 0.072(2) 0.0540(17) 0.080(2) 0.0088(15) -0.0366(17) -0.0086(15)
C6 0.0263(14) 0.0171(13) 0.0338(15) -0.0005(11) -0.0047(12) -0.0052(11)
C5 0.0338(16) 0.0281(15) 0.0331(16) -0.0003(12) -0.0030(13) -0.0067(13)
C9 0.0264(15) 0.0345(17) 0.0504(19) -0.0061(14) -0.0103(13) -0.0123(13)
O1 0.124(3) 0.0436(17) 0.139(3) -0.0398(19) -0.084(3) 0.0144(18)
C7 0.0255(14) 0.0257(15) 0.0348(16) -0.0019(12) -0.0009(12) -0.0080(12)
O2 0.0506(18) 0.113(3) 0.085(2) 0.013(2) 0.0107(17) -0.0263(19)
C10 0.0306(15) 0.0332(16) 0.0350(16) -0.0032(13) -0.0048(13) -0.0128(13)
C11 0.047(2) 0.048(2) 0.0363(17) -0.0045(15) -0.0125(15) -0.0138(16)
C13 0.0351(16) 0.0485(19) 0.0237(14) 0.0018(13) -0.0074(12) -0.0214(15)
C12 0.057(2) 0.0321(18) 0.052(2) -0.0075(15) -0.0177(17) -0.0122(16)
C15 0.0359(19) 0.089(3) 0.0322(17) 0.0026(18) -0.0041(14) -0.030(2)
C14 0.064(3) 0.043(2) 0.070(3) 0.0048(18) -0.010(2) -0.0339(19)

loop_
_atom_type_symbol
_atom_type_description
_atom_type_scat_dispersion_real
_atom_type_scat_dispersion_imag
_atom_type_scat_source
C C 0.0033 0.0016 'International Tables Vol C Tables 4.2.6.8 and 6.1.1.4'
H H 0.0000 0.0000 'International Tables Vol C Tables 4.2.6.8 and 6.1.1.4'
N N 0.0061 0.0033 'International Tables Vol C Tables 4.2.6.8 and 6.1.1.4'
O O 0.0106 0.0060 'International Tables Vol C Tables 4.2.6.8 and 6.1.1.4'
Cl Cl 0.1484 0.1585 'International Tables Vol C Tables 4.2.6.8 and 6.1.1.4'
Pd Pd -0.9988 1.0072 'International Tables Vol C Tables 4.2.6.8 and 6.1.1.4'

loop_
_geom_angle_atom_site_label_1
_geom_angle_atom_site_label_2
_geom_angle_atom_site_label_3
_geom_angle
C1 Pd1 N3 91.45(10)
C1 Pd1 N1 82.80(10)
N3 Pd1 N1 174.16(9)
C1 Pd1 N2 173.99(10)
N3 Pd1 N2 91.68(9)
N1 Pd1 N2 93.96(9)
O1 Cl1 O3 109.8(2)
O1 Cl1 O2 109.1(3)
O3 Cl1 O2 111.0(2)
O1 Cl1 O4 106.6(2)
O3 Cl1 O4 111.02(19)
O2 Cl1 O4 109.2(2)
C13 N3 Pd1 128.4(2)
C9 N1 C8 109.2(2)
C9 N1 C7 108.7(2)
C8 N1 C7 108.8(2)
C9 N1 Pd1 115.14(18)
C8 N1 Pd1 107.29(17)
C7 N1 Pd1 107.58(16)
C10 N2 Pd1 132.7(2)
C2 C1 C6 117.5(3)
C2 C1 Pd1 128.6(2)
C6 C1 Pd1 113.7(2)
C3 C2 C1 121.0(3)
C3 C4 C5 119.6(3)
C4 C3 C2 120.4(3)
C5 C6 C1 121.5(3)
C5 C6 C7 122.6(3)
C1 C6 C7 115.9(2)
C6 C5 C4 119.9(3)
N1 C7 C6 109.0(2)
N2 C10 C12 120.3(3)
N2 C10 C11 123.0(3)
C12 C10 C11 116.7(3)
N3 C13 C14 120.1(3)
N3 C13 C15 122.0(3)
C14 C13 C15 117.9(3)

loop_
_geom_bond_atom_site_label_1
_geom_bond_atom_site_label_2
_geom_bond_distance
Pd1 C1 1.989(3)
Pd1 N3 2.018(2)
Pd1 N1 2.079(2)
Pd1 N2 2.143(2)
Cl1 O1 1.405(3)
Cl1 O3 1.406(3)
Cl1 O2 1.409(3)
Cl1 O4 1.426(3)
N3 C13 1.275(4)
N1 C9 1.482(4)
N1 C8 1.487(3)
N1 C7 1.495(4)
N2 C10 1.271(4)
C1 C2 1.399(4)
C1 C6 1.402(4)
C2 C3 1.386(4)
C4 C3 1.385(5)
C4 C5 1.386(5)
C6 C5 1.383(4)
C6 C7 1.497(4)
C10 C12 1.497(4)
C10 C11 1.498(4)
C13 C14 1.485(5)
C13 C15 1.489(5)

loop_
_geom_hbond_atom_site_label_D
_geom_hbond_atom_site_label_H
_geom_hbond_atom_site_label_A
_geom_hbond_distance_DH
_geom_hbond_distance_HA
_geom_hbond_distance_DA
_geom_hbond_angle_DHA
_geom_hbond_site_symmetry_A
N3 H3 O1 0.88 2.11 2.989(4) 175.5 1_655
N2 H2 O3 0.88 2.42 3.260(4) 159.4 1_565
